data_1548865
loop_
_publ_author_name
'Hadlington, T. J.'
'Szilv\'asi, T'
'Driess, M.'

_publ_section_title
;
 Striking transformations of the hydroborylene ligand in a HB:\\rightarrow
 Ni<sup>II</sup> complex with isocyanides and CO.
;
_journal_issue 9
_journal_name_full 'Chemical science'
_journal_page_first 2595
_journal_page_last 2600
_journal_paper_doi 10.1039/c7sc04792d
_journal_volume 9
_journal_year 2018
_chemical_formula_moiety 'C50 H82 B Cl N6 Ni O2 Si2'
_chemical_formula_sum 'C50 H82 B Cl N6 Ni O2 Si2'
_chemical_formula_weight 960.36
_space_group_crystal_system monoclinic
_space_group_IT_number 15
_space_group_name_Hall '-C 2yc'
_space_group_name_H-M_alt 'C 1 2/c 1'
_symmetry_space_group_name_Hall '-C 2yc'
_symmetry_space_group_name_H-M 'C 1 2/c 1'
_atom_sites_solution_hydrogens mixed
_audit_creation_method SHELXL-2016/6
_audit_update_record
;
2017-10-10 deposited with the CCDC.
2018-02-05 downloaded from the CCDC.
;
_cell_angle_alpha 90
_cell_angle_beta 116.468(2)
_cell_angle_gamma 90
_cell_formula_units_Z 8
_cell_length_a 27.8322(3)
_cell_length_b 21.4898(2)
_cell_length_c 26.4066(3)
_cell_measurement_reflns_used 10927
_cell_measurement_temperature 150(2)
_cell_measurement_theta_max 73.4920
_cell_measurement_theta_min 2.6940
_cell_volume 14138.5(4)
_computing_cell_refinement 'CrysAlisPro 1.171.38.43c (Rigaku OD, 2015)'
_computing_data_collection 'CrysAlisPro 1.171.38.43c (Rigaku OD, 2015)'
_computing_data_reduction 'CrysAlisPro 1.171.38.43c (Rigaku OD, 2015)'
_computing_structure_refinement 'SHELXL-2016/6 (Sheldrick, 2016)'
_diffrn_ambient_temperature 150(2)
_diffrn_detector_area_resol_mean 10.5435
_diffrn_measured_fraction_theta_full 0.993
_diffrn_measured_fraction_theta_max 0.990
_diffrn_measurement_device_type 'SuperNova, Single source at offset, Atlas'
_diffrn_measurement_method '\w scans'
_diffrn_radiation_type CuK\a
_diffrn_radiation_wavelength 1.54184
_diffrn_reflns_av_R_equivalents 0.0272
_diffrn_reflns_av_unetI/netI 0.0364
_diffrn_reflns_Laue_measured_fraction_full 0.993
_diffrn_reflns_Laue_measured_fraction_max 0.990
_diffrn_reflns_limit_h_max 33
_diffrn_reflns_limit_h_min -33
_diffrn_reflns_limit_k_max 25
_diffrn_reflns_limit_k_min -25
_diffrn_reflns_limit_l_max 29
_diffrn_reflns_limit_l_min -32
_diffrn_reflns_number 27061
_diffrn_reflns_point_group_measured_fraction_full 0.993
_diffrn_reflns_point_group_measured_fraction_max 0.990
_diffrn_reflns_theta_full 67.684
_diffrn_reflns_theta_max 69.988
_diffrn_reflns_theta_min 6.430
_diffrn_source 'micro-focus sealed X-ray tube'
_exptl_absorpt_coefficient_mu 1.311
_exptl_absorpt_correction_T_max 0.8480
_exptl_absorpt_correction_T_min 0.7267
_exptl_absorpt_correction_type multi-scan
_exptl_absorpt_process_details
;
CrysAlisPro 1.171.38.43c (Rigaku Oxford Diffraction, 2015)
Empirical absorption correction using spherical harmonics,
 implemented in SCALE3 ABSPACK scaling algorithm.
;
_exptl_crystal_colour yellow
_exptl_crystal_density_diffrn 0.902
_exptl_crystal_description rod
_exptl_crystal_F_000 4144
_exptl_crystal_size_max 0.260
_exptl_crystal_size_mid 0.190
_exptl_crystal_size_min 0.130
_platon_squeeze_void_average_x 0.218
_platon_squeeze_void_average_y 0.653
_platon_squeeze_void_average_z -0.018
_platon_squeeze_void_content ' '
_platon_squeeze_void_count_electrons 1028
_platon_squeeze_void_volume 4624
_refine_diff_density_max 0.215
_refine_diff_density_min -0.354
_refine_diff_density_rms 0.044
_refine_ls_extinction_method none
_refine_ls_goodness_of_fit_ref 1.023
_refine_ls_hydrogen_treatment mixed
_refine_ls_matrix_type full
_refine_ls_number_parameters 591
_refine_ls_number_reflns 13278
_refine_ls_number_restraints 0
_refine_ls_restrained_S_all 1.023
_refine_ls_R_factor_all 0.0528
_refine_ls_R_factor_gt 0.0415
_refine_ls_shift/su_max 0.002
_refine_ls_shift/su_mean 0.000
_refine_ls_structure_factor_coef Fsqd
_refine_ls_weighting_details 'w=1/[\s^2^(Fo^2^)+(0.0791P)^2^] where P=(Fo^2^+2Fc^2^)/3'
_refine_ls_weighting_scheme calc
_refine_ls_wR_factor_gt 0.1177
_refine_ls_wR_factor_ref 0.1268
_reflns_Friedel_coverage 0.000
_reflns_number_gt 10450
_reflns_number_total 13278
_reflns_threshold_expression 'I > 2\s(I)'
_cod_data_source_file c7sc04792d2.cif
_cod_data_source_block compound_2-Cy
_cod_depositor_comments 'Adding full bibliography for 1548865--1548871.cif.'
_cod_original_cell_volume 14138.5(3)
_cod_database_code 1548865
_shelx_shelxl_version_number 2016/6
_shelx_space_group_comment
;
The symmetry employed for this shelxl refinement is uniquely defined
by the following loop, which should always be used as a source of
symmetry information in preference to the above space-group names.
They are only intended as comments.
;
_shelx_estimated_absorpt_t_min 0.727
_shelx_estimated_absorpt_t_max 0.848

loop_
_space_group_symop_operation_xyz
'x, y, z'
'-x, y, -z+1/2'
'x+1/2, y+1/2, z'
'-x+1/2, y+1/2, -z+1/2'
'-x, -y, -z'
'x, -y, z-1/2'
'-x+1/2, -y+1/2, -z'
'x+1/2, -y+1/2, z-1/2'

loop_
_atom_site_label
_atom_site_type_symbol
_atom_site_fract_x
_atom_site_fract_y
_atom_site_fract_z
_atom_site_U_iso_or_equiv
_atom_site_adp_type
_atom_site_occupancy
_atom_site_site_symmetry_order
_atom_site_calc_flag
_atom_site_refinement_flags_posn
_atom_site_refinement_flags_adp
Ni1 Ni 0.00990(2) 0.72327(2) 0.50536(2) 0.03744(9) Uani 1 1 d . .
Cl1 Cl -0.05064(2) 0.68119(2) 0.52881(2) 0.05119(12) Uani 1 1 d . .
Si1 Si -0.04976(2) 0.76305(2) 0.42612(2) 0.03632(11) Uani 1 1 d . .
Si2 Si -0.06043(2) 0.87915(2) 0.48902(2) 0.04429(12) Uani 1 1 d . .
O1 O -0.03517(5) 0.77395(6) 0.36957(5) 0.0417(3) Uani 1 1 d . .
N6 N 0.10384(5) 0.76995(7) 0.48961(6) 0.0442(3) Uani 1 1 d . .
O2 O -0.09853(4) 0.70883(6) 0.38875(5) 0.0431(3) Uani 1 1 d . .
N1 N -0.08391(5) 0.82941(7) 0.43012(6) 0.0401(3) Uani 1 1 d . .
N5 N 0.09896(6) 0.58748(7) 0.49527(6) 0.0454(3) Uani 1 1 d . .
C22 C 0.14455(7) 0.71400(9) 0.60902(8) 0.0440(4) Uani 1 1 d . .
N3 N 0.19631(6) 0.70521(8) 0.61983(7) 0.0485(4) Uani 1 1 d . .
C16 C -0.06230(7) 0.73227(8) 0.32759(7) 0.0426(4) Uani 1 1 d . .
N4 N 0.10053(6) 0.56678(7) 0.57593(7) 0.0463(3) Uani 1 1 d . .
C45 C 0.08414(6) 0.81724(8) 0.44519(7) 0.0406(4) Uani 1 1 d . .
H45 H 0.046123 0.827661 0.436003 0.049 Uiso 1 1 calc R U
C15 C 0.00769(8) 0.90917(10) 0.50480(9) 0.0559(5) Uani 1 1 d . .
H15A H 0.033206 0.874489 0.515776 0.084 Uiso 1 1 calc R U
H15B H 0.019098 0.939309 0.535849 0.084 Uiso 1 1 calc R U
H15C H 0.006558 0.929496 0.471060 0.084 Uiso 1 1 calc R U
N2 N 0.14539(6) 0.74870(8) 0.65187(7) 0.0520(4) Uani 1 1 d . .
C21 C -0.09807(7) 0.69562(8) 0.33860(7) 0.0432(4) Uani 1 1 d . .
C27 C 0.21201(7) 0.67646(11) 0.57882(9) 0.0559(5) Uani 1 1 d . .
H27 H 0.177985 0.669870 0.543471 0.067 Uiso 1 1 calc R U
C1 C -0.13609(7) 0.84254(9) 0.38404(8) 0.0442(4) Uani 1 1 d . .
C33 C 0.09856(6) 0.61453(8) 0.54142(8) 0.0428(4) Uani 1 1 d . .
C46 C 0.11854(7) 0.87593(9) 0.46587(8) 0.0454(4) Uani 1 1 d . .
H46A H 0.115328 0.892956 0.499065 0.055 Uiso 1 1 calc R U
H46B H 0.156667 0.865103 0.477930 0.055 Uiso 1 1 calc R U
C50 C 0.08639(7) 0.79217(9) 0.39257(8) 0.0460(4) Uani 1 1 d . .
H50A H 0.062365 0.755638 0.378479 0.055 Uiso 1 1 calc R U
H50B H 0.123402 0.778201 0.402441 0.055 Uiso 1 1 calc R U
C17 C -0.05565(8) 0.72460(10) 0.27952(8) 0.0522(4) Uani 1 1 d . .
H17 H -0.031210 0.749830 0.272524 0.063 Uiso 1 1 calc R U
C34 C 0.10065(7) 0.52251(9) 0.50056(8) 0.0509(4) Uani 1 1 d . .
C47 C 0.10124(9) 0.92521(9) 0.41962(9) 0.0529(4) Uani 1 1 d . .
H47A H 0.064260 0.939005 0.410136 0.064 Uiso 1 1 calc R U
H47B H 0.125250 0.961763 0.433625 0.064 Uiso 1 1 calc R U
C35 C 0.10141(8) 0.50978(9) 0.55129(8) 0.0524(4) Uani 1 1 d . .
C2 C -0.18225(7) 0.81647(10) 0.38509(9) 0.0513(4) Uani 1 1 d . .
C36 C 0.09311(8) 0.62266(9) 0.44470(8) 0.0519(4) Uani 1 1 d . .
H36 H 0.097528 0.667592 0.455695 0.062 Uiso 1 1 calc R U
C6 C -0.14080(8) 0.88097(9) 0.33892(8) 0.0497(4) Uani 1 1 d . .
C24 C 0.19861(9) 0.76011(12) 0.69120(9) 0.0657(6) Uani 1 1 d . .
B1 B 0.09303(7) 0.68714(10) 0.55504(8) 0.0413(4) Uani 1 1 d . .
C30 C 0.09621(9) 0.77408(12) 0.65306(11) 0.0671(6) Uani 1 1 d . .
H30 H 0.065733 0.764249 0.615435 0.080 Uiso 1 1 calc R U
C37 C 0.03621(10) 0.61551(12) 0.39808(10) 0.0667(6) Uani 1 1 d . .
H37A H 0.029430 0.571712 0.386782 0.100 Uiso 1 1 calc R U
H37B H 0.031802 0.640813 0.365413 0.100 Uiso 1 1 calc R U
H37C H 0.010693 0.629407 0.411976 0.100 Uiso 1 1 calc R U
C20 C -0.12800(9) 0.65016(10) 0.30068(8) 0.0585(5) Uani 1 1 d . .
H20 H -0.152571 0.625078 0.307580 0.070 Uiso 1 1 calc R U
C48 C 0.10315(9) 0.89992(10) 0.36682(9) 0.0569(5) Uani 1 1 d . .
H48A H 0.140832 0.890731 0.375263 0.068 Uiso 1 1 calc R U
H48B H 0.089457 0.931870 0.336669 0.068 Uiso 1 1 calc R U
C49 C 0.06962(8) 0.84091(10) 0.34594(8) 0.0534(4) Uani 1 1 d . .
H49A H 0.031234 0.851215 0.332751 0.064 Uiso 1 1 calc R U
H49B H 0.074008 0.823714 0.313468 0.064 Uiso 1 1 calc R U
C42 C 0.10360(10) 0.47768(10) 0.45927(10) 0.0627(5) Uani 1 1 d . .
H42A H 0.139374 0.479479 0.460724 0.094 Uiso 1 1 calc R U
H42B H 0.076512 0.488433 0.421101 0.094 Uiso 1 1 calc R U
H42C H 0.096853 0.435514 0.468733 0.094 Uiso 1 1 calc R U
C12 C -0.09067(10) 0.89367(11) 0.28017(10) 0.0616(5) Uani 1 1 d . .
H12A H -0.092485 0.848356 0.275507 0.092 Uiso 1 1 calc R U
H12B H -0.057073 0.909021 0.281232 0.092 Uiso 1 1 calc R U
H12C H -0.121152 0.912834 0.248334 0.092 Uiso 1 1 calc R U
C10 C -0.09268(9) 0.91051(10) 0.33544(9) 0.0558(5) Uani 1 1 d . .
H10 H -0.059449 0.893861 0.367407 0.067 Uiso 1 1 calc R U
C7 C -0.17984(8) 0.77646(12) 0.43333(9) 0.0597(5) Uani 1 1 d . .
H7 H -0.141163 0.769865 0.460078 0.072 Uiso 1 1 calc R U
C29 C 0.23639(10) 0.61279(12) 0.59757(13) 0.0742(7) Uani 1 1 d . .
H29A H 0.270032 0.616627 0.632354 0.111 Uiso 1 1 calc R U
H29B H 0.243646 0.594024 0.567856 0.111 Uiso 1 1 calc R U
H29C H 0.211333 0.586388 0.604683 0.111 Uiso 1 1 calc R U
C39 C 0.09796(8) 0.57621(10) 0.63021(9) 0.0540(5) Uani 1 1 d . .
H39 H 0.103383 0.621726 0.638732 0.065 Uiso 1 1 calc R U
C23 C 0.23015(8) 0.73263(11) 0.67119(9) 0.0626(6) Uani 1 1 d . .
C3 C -0.23250(8) 0.83009(13) 0.34081(10) 0.0667(6) Uani 1 1 d . .
H3 H -0.263829 0.813158 0.341288 0.080 Uiso 1 1 calc R U
C41 C 0.14302(9) 0.54280(12) 0.67947(9) 0.0644(5) Uani 1 1 d . .
H41A H 0.135196 0.498140 0.677230 0.097 Uiso 1 1 calc R U
H41B H 0.145808 0.559338 0.715263 0.097 Uiso 1 1 calc R U
H41C H 0.177014 0.549445 0.677567 0.097 Uiso 1 1 calc R U
C18 C -0.08586(10) 0.67863(12) 0.24119(9) 0.0669(6) Uani 1 1 d . .
H18 H -0.082058 0.672509 0.207524 0.080 Uiso 1 1 calc R U
C13 C -0.10782(9) 0.94612(11) 0.47365(10) 0.0617(5) Uani 1 1 d . .
H13A H -0.113078 0.966001 0.438156 0.092 Uiso 1 1 calc R U
H13B H -0.092832 0.976417 0.504553 0.092 Uiso 1 1 calc R U
H13C H -0.142374 0.931016 0.470200 0.092 Uiso 1 1 calc R U
C5 C -0.19225(9) 0.89300(12) 0.29568(10) 0.0668(6) Uani 1 1 d . .
H5 H -0.196104 0.919208 0.265125 0.080 Uiso 1 1 calc R U
C14 C -0.05563(9) 0.84267(12) 0.55519(9) 0.0604(5) Uani 1 1 d . .
H14A H -0.091270 0.828575 0.549170 0.091 Uiso 1 1 calc R U
H14B H -0.041942 0.873254 0.585932 0.091 Uiso 1 1 calc R U
H14C H -0.031156 0.807017 0.565239 0.091 Uiso 1 1 calc R U
C28 C 0.24632(10) 0.71921(14) 0.56283(13) 0.0772(7) Uani 1 1 d . .
H28A H 0.229557 0.760407 0.553240 0.116 Uiso 1 1 calc R U
H28B H 0.249534 0.701983 0.530113 0.116 Uiso 1 1 calc R U
H28C H 0.282076 0.722892 0.594802 0.116 Uiso 1 1 calc R U
C4 C -0.23744(9) 0.86761(13) 0.29650(11) 0.0741(7) Uani 1 1 d . .
H4 H -0.271906 0.876017 0.266527 0.089 Uiso 1 1 calc R U
C19 C -0.12099(11) 0.64215(12) 0.25157(9) 0.0724(7) Uani 1 1 d . .
H19 H -0.140937 0.610912 0.225059 0.087 Uiso 1 1 calc R U
C43 C 0.10378(11) 0.44685(11) 0.57692(10) 0.0683(6) Uani 1 1 d . .
H43A H 0.092023 0.415127 0.547148 0.102 Uiso 1 1 calc R U
H43B H 0.080160 0.446226 0.595491 0.102 Uiso 1 1 calc R U
H43C H 0.140717 0.438079 0.604853 0.102 Uiso 1 1 calc R U
C40 C 0.04253(10) 0.56057(15) 0.62434(13) 0.0787(7) Uani 1 1 d . .
H40A H 0.015454 0.584111 0.592708 0.118 Uiso 1 1 calc R U
H40B H 0.040504 0.571603 0.659344 0.118 Uiso 1 1 calc R U
H40C H 0.035850 0.515905 0.617171 0.118 Uiso 1 1 calc R U
C9 C -0.20526(10) 0.71237(13) 0.41251(12) 0.0738(7) Uani 1 1 d . .
H9A H -0.243867 0.717245 0.388507 0.111 Uiso 1 1 calc R U
H9B H -0.199463 0.686110 0.445081 0.111 Uiso 1 1 calc R U
H9C H -0.188677 0.692798 0.390653 0.111 Uiso 1 1 calc R U
C38 C 0.13677(10) 0.60777(12) 0.42677(11) 0.0663(6) Uani 1 1 d . .
H38A H 0.171644 0.606215 0.460268 0.099 Uiso 1 1 calc R U
H38B H 0.137463 0.640126 0.400954 0.099 Uiso 1 1 calc R U
H38C H 0.129309 0.567377 0.407543 0.099 Uiso 1 1 calc R U
C26 C 0.21497(12) 0.79665(16) 0.74486(11) 0.0927(9) Uani 1 1 d . .
H26A H 0.253306 0.790283 0.769382 0.139 Uiso 1 1 calc R U
H26B H 0.194178 0.782536 0.764424 0.139 Uiso 1 1 calc R U
H26C H 0.208117 0.840978 0.735790 0.139 Uiso 1 1 calc R U
C8 C -0.20630(10) 0.80876(16) 0.46579(12) 0.0801(8) Uani 1 1 d . .
H8A H -0.188806 0.848954 0.479938 0.120 Uiso 1 1 calc R U
H8B H -0.202676 0.782662 0.497733 0.120 Uiso 1 1 calc R U
H8C H -0.244432 0.815450 0.440586 0.120 Uiso 1 1 calc R U
C25 C 0.29054(9) 0.73011(16) 0.69843(13) 0.0891(9) Uani 1 1 d . .
H25A H 0.304124 0.761118 0.680798 0.134 Uiso 1 1 calc R U
H25B H 0.302154 0.688530 0.693282 0.134 Uiso 1 1 calc R U
H25C H 0.304655 0.739043 0.738925 0.134 Uiso 1 1 calc R U
C31 C 0.08423(17) 0.74139(18) 0.69679(18) 0.1082(12) Uani 1 1 d . .
H31A H 0.082451 0.696393 0.690174 0.162 Uiso 1 1 calc R U
H31B H 0.049753 0.756041 0.693911 0.162 Uiso 1 1 calc R U
H31C H 0.112702 0.750532 0.734668 0.162 Uiso 1 1 calc R U
C44 C 0.07379(6) 0.73929(8) 0.50464(7) 0.0400(4) Uani 1 1 d . .
C32 C 0.09842(12) 0.84485(14) 0.65828(13) 0.0866(8) Uani 1 1 d . .
H32A H 0.122671 0.856614 0.697281 0.130 Uiso 1 1 calc R U
H32B H 0.062390 0.860991 0.648342 0.130 Uiso 1 1 calc R U
H32C H 0.111633 0.862392 0.632579 0.130 Uiso 1 1 calc R U
C11 C -0.09224(15) 0.98183(12) 0.34141(14) 0.0856(8) Uani 1 1 d . .
H11A H -0.122788 0.999598 0.308684 0.128 Uiso 1 1 calc R U
H11B H -0.058737 0.998527 0.343235 0.128 Uiso 1 1 calc R U
H11C H -0.094918 0.992746 0.376092 0.128 Uiso 1 1 calc R U
H1 H 0.0589(9) 0.6844(11) 0.5704(9) 0.054(6) Uiso 1 1 d . .

loop_
_atom_site_aniso_label
_atom_site_aniso_U_11
_atom_site_aniso_U_22
_atom_site_aniso_U_33
_atom_site_aniso_U_23
_atom_site_aniso_U_13
_atom_site_aniso_U_12
Ni1 0.02680(14) 0.03819(16) 0.04039(15) 0.00089(11) 0.00874(11) 0.00148(10)
Cl1 0.0352(2) 0.0607(3) 0.0549(2) 0.00540(19) 0.01755(17) -0.00203(17)
Si1 0.02716(19) 0.0365(2) 0.0387(2) -0.00066(16) 0.00874(16) 0.00028(15)
Si2 0.0358(2) 0.0433(3) 0.0513(3) -0.0066(2) 0.01712(19) 0.00072(18)
O1 0.0352(6) 0.0435(7) 0.0422(6) -0.0042(5) 0.0135(5) -0.0024(5)
N6 0.0317(6) 0.0434(8) 0.0500(8) 0.0057(6) 0.0115(6) 0.0025(6)
O2 0.0328(5) 0.0430(7) 0.0428(6) 0.0005(5) 0.0073(4) -0.0032(5)
N1 0.0299(6) 0.0417(8) 0.0432(7) 0.0011(6) 0.0114(5) 0.0038(5)
N5 0.0391(7) 0.0387(8) 0.0518(8) 0.0069(6) 0.0143(6) 0.0051(6)
C22 0.0333(8) 0.0429(9) 0.0486(9) 0.0091(7) 0.0118(7) 0.0016(7)
N3 0.0300(7) 0.0514(9) 0.0526(8) 0.0111(7) 0.0080(6) 0.0012(6)
C16 0.0356(8) 0.0421(9) 0.0370(8) 0.0014(7) 0.0044(6) 0.0068(7)
N4 0.0393(7) 0.0401(8) 0.0500(8) 0.0072(6) 0.0113(6) 0.0007(6)
C45 0.0314(7) 0.0376(9) 0.0493(9) 0.0041(7) 0.0149(6) 0.0001(6)
C15 0.0452(10) 0.0517(11) 0.0680(12) -0.0150(9) 0.0227(9) -0.0081(8)
N2 0.0401(8) 0.0552(10) 0.0474(8) 0.0007(7) 0.0076(6) 0.0021(7)
C21 0.0368(8) 0.0401(9) 0.0367(8) 0.0029(7) 0.0018(6) 0.0030(7)
C27 0.0340(8) 0.0620(13) 0.0695(12) 0.0106(10) 0.0212(8) 0.0027(8)
C1 0.0347(8) 0.0427(9) 0.0477(9) 0.0026(7) 0.0116(7) 0.0078(7)
C33 0.0279(7) 0.0423(9) 0.0506(9) 0.0079(7) 0.0106(6) 0.0015(6)
C46 0.0391(8) 0.0438(10) 0.0496(9) -0.0011(7) 0.0163(7) -0.0065(7)
C50 0.0398(8) 0.0413(10) 0.0568(10) -0.0003(8) 0.0214(7) -0.0011(7)
C17 0.0504(10) 0.0565(12) 0.0392(8) 0.0030(8) 0.0104(7) 0.0097(8)
C34 0.0442(9) 0.0404(10) 0.0573(10) 0.0040(8) 0.0129(8) 0.0037(7)
C47 0.0583(11) 0.0417(10) 0.0583(11) 0.0017(8) 0.0256(9) -0.0058(8)
C35 0.0494(10) 0.0396(10) 0.0550(10) 0.0072(8) 0.0114(8) 0.0006(7)
C2 0.0322(8) 0.0584(12) 0.0560(10) 0.0038(9) 0.0132(7) 0.0050(7)
C36 0.0564(11) 0.0427(10) 0.0545(10) 0.0063(8) 0.0230(9) 0.0076(8)
C6 0.0482(10) 0.0445(10) 0.0510(10) 0.0070(8) 0.0173(8) 0.0112(8)
C24 0.0480(11) 0.0698(15) 0.0512(11) 0.0007(10) -0.0031(9) -0.0016(10)
B1 0.0274(8) 0.0409(10) 0.0486(10) 0.0057(8) 0.0106(7) 0.0029(7)
C30 0.0552(12) 0.0710(15) 0.0674(13) -0.0123(11) 0.0205(10) 0.0056(10)
C37 0.0627(13) 0.0629(14) 0.0596(12) 0.0155(10) 0.0140(10) 0.0144(10)
C20 0.0571(11) 0.0469(11) 0.0446(10) 0.0027(8) -0.0016(8) -0.0075(9)
C48 0.0649(12) 0.0508(12) 0.0616(11) 0.0059(9) 0.0342(10) -0.0032(9)
C49 0.0571(11) 0.0546(12) 0.0493(10) -0.0021(8) 0.0243(8) -0.0021(9)
C42 0.0697(13) 0.0446(11) 0.0623(12) 0.0024(9) 0.0192(10) 0.0055(9)
C12 0.0699(13) 0.0571(13) 0.0623(12) 0.0129(10) 0.0336(10) 0.0096(10)
C10 0.0637(12) 0.0441(11) 0.0591(11) 0.0087(9) 0.0269(9) 0.0061(9)
C7 0.0337(9) 0.0787(15) 0.0603(11) 0.0102(10) 0.0151(8) -0.0056(9)
C29 0.0526(12) 0.0667(15) 0.1034(19) 0.0153(13) 0.0349(12) 0.0138(10)
C39 0.0545(11) 0.0485(11) 0.0581(11) 0.0098(9) 0.0242(9) 0.0004(8)
C23 0.0373(10) 0.0678(14) 0.0579(11) 0.0055(10) -0.0012(8) -0.0028(9)
C3 0.0340(9) 0.0846(17) 0.0696(13) 0.0079(12) 0.0123(9) 0.0084(9)
C41 0.0616(12) 0.0666(14) 0.0508(11) 0.0033(10) 0.0123(9) -0.0036(10)
C18 0.0792(15) 0.0653(14) 0.0379(9) -0.0033(9) 0.0096(9) 0.0023(11)
C13 0.0569(11) 0.0537(12) 0.0749(13) -0.0101(10) 0.0299(10) 0.0087(9)
C5 0.0601(12) 0.0687(15) 0.0611(12) 0.0187(11) 0.0175(10) 0.0241(11)
C14 0.0588(11) 0.0685(14) 0.0509(10) -0.0123(10) 0.0216(9) -0.0053(10)
C28 0.0518(12) 0.0849(18) 0.1019(19) 0.0262(15) 0.0406(13) 0.0032(11)
C4 0.0414(11) 0.0913(18) 0.0686(13) 0.0177(13) 0.0055(9) 0.0230(11)
C19 0.0808(15) 0.0630(14) 0.0406(10) -0.0099(9) -0.0024(10) -0.0064(12)
C43 0.0842(16) 0.0434(12) 0.0644(13) 0.0059(10) 0.0216(11) -0.0010(10)
C40 0.0592(13) 0.090(2) 0.0926(18) 0.0218(15) 0.0394(13) 0.0059(13)
C9 0.0532(12) 0.0786(17) 0.0823(16) 0.0094(13) 0.0236(11) -0.0152(11)
C38 0.0718(14) 0.0643(14) 0.0691(13) 0.0044(11) 0.0372(11) 0.0075(11)
C26 0.0755(17) 0.101(2) 0.0608(14) -0.0151(14) -0.0062(12) 0.0033(15)
C8 0.0568(13) 0.116(2) 0.0728(15) 0.0016(15) 0.0334(11) -0.0073(14)
C25 0.0353(11) 0.107(2) 0.0882(18) 0.0043(16) -0.0056(11) -0.0044(12)
C31 0.125(3) 0.107(3) 0.130(3) -0.006(2) 0.091(3) 0.005(2)
C44 0.0291(7) 0.0373(9) 0.0457(8) 0.0027(7) 0.0095(6) 0.0036(6)
C32 0.0768(16) 0.0741(18) 0.0837(17) -0.0128(14) 0.0129(13) 0.0180(14)
C11 0.123(2) 0.0502(14) 0.105(2) -0.0026(14) 0.0700(19) -0.0073(14)

loop_
_atom_type_symbol
_atom_type_description
_atom_type_scat_dispersion_real
_atom_type_scat_dispersion_imag
_atom_type_scat_source
C C 0.0181 0.0091 'International Tables Vol C Tables 4.2.6.8 and 6.1.1.4'
H H 0.0000 0.0000 'International Tables Vol C Tables 4.2.6.8 and 6.1.1.4'
B B 0.0090 0.0039 'International Tables Vol C Tables 4.2.6.8 and 6.1.1.4'
N N 0.0311 0.0180 'International Tables Vol C Tables 4.2.6.8 and 6.1.1.4'
O O 0.0492 0.0322 'International Tables Vol C Tables 4.2.6.8 and 6.1.1.4'
Si Si 0.2541 0.3302 'International Tables Vol C Tables 4.2.6.8 and 6.1.1.4'
Cl Cl 0.3639 0.7018 'International Tables Vol C Tables 4.2.6.8 and 6.1.1.4'
Ni Ni -3.0029 0.5091 'International Tables Vol C Tables 4.2.6.8 and 6.1.1.4'

loop_
_geom_angle_atom_site_label_1
_geom_angle_atom_site_label_2
_geom_angle_atom_site_label_3
_geom_angle
C44 Ni1 Si1 104.19(5)
C44 Ni1 B1 46.32(7)
Si1 Ni1 B1 147.83(6)
C44 Ni1 Cl1 160.51(6)
Si1 Ni1 Cl1 94.527(19)
B1 Ni1 Cl1 114.19(5)
O2 Si1 O1 91.45(6)
O2 Si1 N1 106.01(7)
O1 Si1 N1 106.60(7)
O2 Si1 Ni1 110.60(5)
O1 Si1 Ni1 120.64(4)
N1 Si1 Ni1 117.67(5)
N1 Si2 C14 114.65(9)
N1 Si2 C15 110.38(8)
C14 Si2 C15 107.15(10)
N1 Si2 C13 109.16(9)
C14 Si2 C13 106.02(11)
C15 Si2 C13 109.30(11)
C16 O1 Si1 110.81(11)
C44 N6 C45 123.52(14)
C21 O2 Si1 110.56(11)
C1 N1 Si1 118.59(12)
C1 N1 Si2 117.64(12)
Si1 N1 Si2 123.65(8)
C33 N5 C34 110.56(16)
C33 N5 C36 123.45(16)
C34 N5 C36 125.75(17)
N2 C22 N3 106.40(16)
N2 C22 B1 128.09(16)
N3 C22 B1 125.51(17)
C22 N3 C23 109.97(18)
C22 N3 C27 122.77(16)
C23 N3 C27 126.95(17)
O1 C16 C17 125.27(18)
O1 C16 C21 112.90(15)
C17 C16 C21 121.82(17)
C33 N4 C35 110.80(16)
C33 N4 C39 122.80(17)
C35 N4 C39 126.25(16)
N6 C45 C50 109.52(14)
N6 C45 C46 109.61(14)
C50 C45 C46 110.19(14)
C22 N2 C24 109.69(18)
C22 N2 C30 123.33(16)
C24 N2 C30 126.8(2)
O2 C21 C20 126.10(18)
O2 C21 C16 113.68(15)
C20 C21 C16 120.20(18)
N3 C27 C29 112.12(19)
N3 C27 C28 112.4(2)
C29 C27 C28 113.21(19)
C6 C1 C2 120.46(16)
C6 C1 N1 120.41(16)
C2 C1 N1 119.13(16)
N5 C33 N4 105.40(16)
N5 C33 B1 130.63(16)
N4 C33 B1 123.86(17)
C47 C46 C45 111.29(15)
C45 C50 C49 111.93(15)
C16 C17 C18 118.0(2)
C35 C34 N5 106.49(18)
C35 C34 C42 127.74(19)
N5 C34 C42 125.72(19)
C48 C47 C46 111.05(17)
C34 C35 N4 106.74(17)
C34 C35 C43 127.2(2)
N4 C35 C43 126.06(19)
C3 C2 C1 118.7(2)
C3 C2 C7 118.42(18)
C1 C2 C7 122.82(16)
N5 C36 C37 109.59(17)
N5 C36 C38 113.06(17)
C37 C36 C38 114.52(19)
C5 C6 C1 118.3(2)
C5 C6 C10 118.76(19)
C1 C6 C10 122.94(16)
C23 C24 N2 106.9(2)
C23 C24 C26 128.5(2)
N2 C24 C26 124.5(2)
C22 B1 C33 113.90(14)
C22 B1 C44 108.28(14)
C33 B1 C44 120.46(16)
C22 B1 Ni1 132.55(13)
C33 B1 Ni1 112.35(11)
C44 B1 Ni1 53.52(8)
N2 C30 C31 111.4(2)
N2 C30 C32 111.5(2)
C31 C30 C32 114.1(3)
C21 C20 C19 118.0(2)
C47 C48 C49 111.30(16)
C50 C49 C48 111.23(16)
C6 C10 C12 111.50(19)
C6 C10 C11 112.1(2)
C12 C10 C11 109.34(19)
C2 C7 C8 111.3(2)
C2 C7 C9 111.60(19)
C8 C7 C9 110.4(2)
N4 C39 C40 110.87(19)
N4 C39 C41 112.65(18)
C40 C39 C41 113.26(19)
C24 C23 N3 106.97(17)
C24 C23 C25 127.8(2)
N3 C23 C25 125.2(2)
C4 C3 C2 121.2(2)
C19 C18 C17 120.8(2)
C4 C5 C6 121.5(2)
C3 C4 C5 119.91(19)
C18 C19 C20 121.2(2)
N6 C44 B1 126.27(14)
N6 C44 Ni1 153.05(14)
B1 C44 Ni1 80.16(10)

loop_
_geom_bond_atom_site_label_1
_geom_bond_atom_site_label_2
_geom_bond_distance
Ni1 C44 1.8195(17)
Ni1 Si1 2.1839(5)
Ni1 B1 2.2296(18)
Ni1 Cl1 2.2295(5)
Si1 O2 1.7262(12)
Si1 O1 1.7292(13)
Si1 N1 1.7429(15)
Si2 N1 1.7559(15)
Si2 C14 1.865(2)
Si2 C15 1.866(2)
Si2 C13 1.870(2)
O1 C16 1.362(2)
N6 C44 1.260(2)
N6 C45 1.461(2)
O2 C21 1.360(2)
N1 C1 1.447(2)
N5 C33 1.355(3)
N5 C34 1.402(2)
N5 C36 1.479(2)
C22 N2 1.346(3)
C22 N3 1.351(2)
C22 B1 1.612(3)
N3 C23 1.391(3)
N3 C27 1.472(3)
C16 C17 1.372(3)
C16 C21 1.398(3)
N4 C33 1.357(2)
N4 C35 1.392(3)
N4 C39 1.480(3)
C45 C50 1.517(3)
C45 C46 1.529(2)
N2 C24 1.400(3)
N2 C30 1.487(3)
C21 C20 1.381(3)
C27 C29 1.509(3)
C27 C28 1.514(3)
C1 C6 1.407(3)
C1 C2 1.413(3)
C33 B1 1.624(3)
C46 C47 1.523(3)
C50 C49 1.523(3)
C17 C18 1.396(3)
C34 C35 1.358(3)
C34 C42 1.484(3)
C47 C48 1.519(3)
C35 C43 1.501(3)
C2 C3 1.397(3)
C2 C7 1.513(3)
C36 C37 1.520(3)
C36 C38 1.522(3)
C6 C5 1.401(3)
C6 C10 1.522(3)
C24 C23 1.346(4)
C24 C26 1.502(4)
B1 C44 1.637(3)
C30 C31 1.511(4)
C30 C32 1.526(4)
C20 C19 1.405(4)
C48 C49 1.525(3)
C12 C10 1.529(3)
C10 C11 1.540(3)
C7 C8 1.524(4)
C7 C9 1.534(3)
C39 C40 1.518(3)
C39 C41 1.525(3)
C23 C25 1.506(3)
C3 C4 1.377(4)
C18 C19 1.373(4)
C5 C4 1.380(4)

loop_
_platon_squeeze_void_nr
1
